data_1540843
loop_
_publ_author_name
'Weiss, Z.'
'Rieder, M.'
'Smrcok, L.'
'Petricek, V.'
'Bailey, S.W.'

_publ_section_title
;
 Refinement of the crystal structure of two "protolithionites"
;
_journal_name_full 'European Journal of Mineralogy (1,1989-)'
_journal_page_first 493
_journal_page_last 502
_journal_volume 5
_journal_year 1993
_chemical_formula_sum 'Al1.814 F1.06 Fe1.4 H0.94 K0.974 Li0.75 O10.94 Si3.04'
_chemical_name_systematic
;
K0.974 (Fe1.4 Li0.75 Al0.854) (Al0.96 Si3.04 O10) ((O H)0.94 F1.06)
;
_space_group_IT_number 151
_symmetry_space_group_name_Hall 'P 31 2 (0 0 4)'
_symmetry_space_group_name_H-M 'P 31 1 2'
_cell_angle_alpha 90
_cell_angle_beta 90
_cell_angle_gamma 120
_cell_formula_units_Z 3
_cell_length_a 5.309
_cell_length_b 5.309
_cell_length_c 29.818
_cell_volume 727.838
_citation_journal_id_ASTM EJMIER
_cod_data_source_file Weiss_EJMIER_1993_1674.cif
_cod_data_source_block H0.94Al1.814F1.06Fe1.4K0.974Li0.75O10.94Si3.04
_cod_original_cell_volume 727.8378
_cod_original_sg_symbol_Hall 'P 31 2 (x,y,z+1/3)'
_cod_original_formula_sum 'H0.94 Al1.814 F1.06 Fe1.4 K0.974 Li0.75 O10.94 Si3.04'
_cod_database_code 1540843

loop_
_symmetry_equiv_pos_as_xyz
x,y,z
-y,x-y,z+1/3
-x+y,-x,z+2/3
-y,-x,-z+2/3
x,x-y,-z
-x+y,y,-z+1/3

loop_
_atom_site_label
_atom_site_type_symbol
_atom_site_fract_x
_atom_site_fract_y
_atom_site_fract_z
_atom_site_occupancy
_atom_site_U_iso_or_equiv
F1 F-1 -0.0683 0.1137 -0.0343 0.53 0.0
O3 O-2 0.3664 0.1199 -0.1132 1 0.0
Al3 Al+3 0.5496 0.4454 -0.0911 0.22 0.0
Li1 Li+1 0.8976 0.4488 0 0.406 0.0
O6 O-2 -0.0683 0.1137 -0.0343 0.47 0.0
O2 O-2 0.5372 0.4269 -0.0356 1 0.0
O1 O-2 0.233 -0.1873 -0.0362 1 0.0
O5 O-2 0.407 -0.3622 -0.1099 1 0.0
Al2 Al+3 0.2212 -0.2093 -0.0913 0.26 0.0
Fe2 Fe+1 0.2356 0.1178 0 0.146 0.0
Al1 Al+3 0.2356 0.1178 0 0.854 0.0
K1 K+1 -0.1178 0.1178 0.8333 0.974 0.0
Li2 Li+1 0.5613 0.7806 0 0.342 0.0
Si2 Si+4 0.5496 0.4454 -0.0911 0.78 0.0
Fe1 Fe+1 0.8976 0.4488 0 0.594 0.0
Si1 Si+4 0.2212 -0.2093 -0.0913 0.74 0.0
Fe3 Fe+2 0.5613 0.7806 0 0.658 0.0
O4 O-2 -0.1163 0.5963 -0.1095 1 0.0
